data_4310633
loop_
_publ_author_name
'Sara R. Halper'
'Mitchell R. Malachowski'
'Heather M. Delaney'
'Seth M. Cohen'

_publ_section_title
;
 Heteroleptic Copper Dipyrromethene Complexes: Synthesis, Structure, and
 Coordination Polymers
;
_journal_name_full 'Inorganic Chemistry'
_journal_page_first 1242
_journal_page_last 1249
_journal_paper_doi 10.1021/ic0352295
_journal_volume 43
_journal_year 2004
_chemical_formula_sum 'C21 H17 Cu N3 O2'
_chemical_formula_weight 406.92
_chemical_name_systematic
; 
 ? 
;
_space_group_IT_number 15
_symmetry_cell_setting monoclinic
_symmetry_space_group_name_Hall '-C 2yc'
_symmetry_space_group_name_H-M 'C 1 2/c 1'
_atom_sites_solution_hydrogens geom
_atom_sites_solution_primary direct
_atom_sites_solution_secondary difmap
_audit_creation_method SHELXL-97
_cell_angle_alpha 90.00
_cell_angle_beta 103.165(2)
_cell_angle_gamma 90.00
_cell_formula_units_Z 4
_cell_length_a 11.9543(10)
_cell_length_b 20.6386(18)
_cell_length_c 7.6606(7)
_cell_measurement_temperature 218(2)
_cell_volume 1840.4(3)
_computing_cell_refinement 'Bruker SMART'
_computing_data_collection 'Bruker SMART'
_computing_data_reduction 'Bruker SAINT'
_computing_molecular_graphics 'Bruker SHELXTL'
_computing_publication_material 'Bruker SHELXTL'
_computing_structure_refinement 'SHELXL-97 (Sheldrick, 1997)'
_computing_structure_solution 'SHELXS-97 (Sheldrick, 1990)'
_diffrn_ambient_temperature 218(2)
_diffrn_measured_fraction_theta_full 0.991
_diffrn_measured_fraction_theta_max 0.991
_diffrn_measurement_device_type 'CCD area detector'
_diffrn_measurement_method 'phi and omega scans'
_diffrn_radiation_monochromator graphite
_diffrn_radiation_source 'fine-focus sealed tube'
_diffrn_radiation_type MoK\a
_diffrn_radiation_wavelength 0.71073
_diffrn_reflns_av_R_equivalents 0.0285
_diffrn_reflns_av_sigmaI/netI 0.0207
_diffrn_reflns_limit_h_max 15
_diffrn_reflns_limit_h_min -15
_diffrn_reflns_limit_k_max 26
_diffrn_reflns_limit_k_min -26
_diffrn_reflns_limit_l_max 9
_diffrn_reflns_limit_l_min -9
_diffrn_reflns_number 6593
_diffrn_reflns_theta_full 27.51
_diffrn_reflns_theta_max 27.51
_diffrn_reflns_theta_min 1.97
_exptl_absorpt_coefficient_mu 1.208
_exptl_absorpt_correction_type none
_exptl_crystal_colour green
_exptl_crystal_density_diffrn 1.469
_exptl_crystal_density_meas 0
_exptl_crystal_density_method 'not measured'
_exptl_crystal_description block
_exptl_crystal_F_000 836
_exptl_crystal_size_max 0.25
_exptl_crystal_size_mid 0.25
_exptl_crystal_size_min 0.10
_refine_diff_density_max 0.433
_refine_diff_density_min -0.339
_refine_diff_density_rms 0.095
_refine_ls_extinction_method none
_refine_ls_goodness_of_fit_ref 1.096
_refine_ls_hydrogen_treatment mixed
_refine_ls_matrix_type full
_refine_ls_number_parameters 127
_refine_ls_number_reflns 2109
_refine_ls_number_restraints 0
_refine_ls_restrained_S_all 1.096
_refine_ls_R_factor_all 0.0392
_refine_ls_R_factor_gt 0.0372
_refine_ls_shift/su_max 0.001
_refine_ls_shift/su_mean 0.000
_refine_ls_structure_factor_coef Fsqd
_refine_ls_weighting_details 'calc w=1/[\s^2^(Fo^2^)+(0.0552P)^2^+1.3333P] where P=(Fo^2^+2Fc^2^)/3'
_refine_ls_weighting_scheme calc
_refine_ls_wR_factor_gt 0.0995
_refine_ls_wR_factor_ref 0.1010
_reflns_number_gt 1982
_reflns_number_total 2109
_reflns_threshold_expression >2sigma(I)
_cod_data_source_file ic0352295si20031125_115511_6.cif
_cod_data_source_block '[Cu(4-cydpm)(acac)]'
_cod_depositor_comments
;
The following automatic conversions were performed:
'_symmetry_cell_setting' value 'Monoclinic' changed to 'monoclinic'
according to '/home/saulius/struct/CIF-dictionaries/cif_core.dic'
dictionary named 'cif_core.dic' version 2.4.1 from 2010-06-29.

Automatic conversion script
Id: cif_fix_enum 1527 2010-12-29 10:47:43Z saulius 
;
_cod_original_cell_volume 1840.3(3)
_cod_database_code 4310633

loop_
_symmetry_equiv_pos_as_xyz
'x, y, z'
'-x, y, -z+1/2'
'x+1/2, y+1/2, z'
'-x+1/2, y+1/2, -z+1/2'
'-x, -y, -z'
'x, -y, z-1/2'
'-x+1/2, -y+1/2, -z'
'x+1/2, -y+1/2, z-1/2'

loop_
_atom_site_label
_atom_site_type_symbol
_atom_site_fract_x
_atom_site_fract_y
_atom_site_fract_z
_atom_site_U_iso_or_equiv
_atom_site_adp_type
_atom_site_occupancy
_atom_site_symmetry_multiplicity
_atom_site_calc_flag
_atom_site_refinement_flags
_atom_site_disorder_assembly
_atom_site_disorder_group
C1 C 0.5000 0.97130(13) 0.7500 0.0429(7) Uani 1 2 d S . .
C2 C 0.5000 0.90152(13) 0.7500 0.0354(5) Uani 1 2 d S . .
C3 C 0.52662(19) 0.86846(10) 0.9106(3) 0.0407(4) Uani 1 1 d . . .
H3 H 0.5449 0.8912 1.0198 0.049 Uiso 1 1 calc R . .
C4 C 0.52605(18) 0.80169(9) 0.9091(3) 0.0394(4) Uani 1 1 d . . .
H4 H 0.5437 0.7789 1.0182 0.047 Uiso 1 1 calc R . .
C5 C 0.5000 0.76774(12) 0.7500 0.0324(5) Uani 1 2 d S . .
C6 C 0.5000 0.69528(12) 0.7500 0.0309(5) Uani 1 2 d S . .
C7 C 0.40620(16) 0.66493(9) 0.7923(2) 0.0320(4) Uani 1 1 d . . .
C8 C 0.30745(17) 0.69424(10) 0.8305(3) 0.0375(4) Uani 1 1 d . . .
H8 H 0.2939 0.7389 0.8374 0.045 Uiso 1 1 calc R . .
C9 C 0.23567(18) 0.64549(10) 0.8554(3) 0.0423(5) Uani 1 1 d . . .
H9 H 0.1630 0.6500 0.8817 0.051 Uiso 1 1 calc R . .
C10 C 0.29162(17) 0.58736(10) 0.8340(3) 0.0384(4) Uani 1 1 d . . .
H10 H 0.2610 0.5460 0.8450 0.046 Uiso 1 1 calc R . .
C11 C 0.40899(18) 0.40627(9) 0.7965(3) 0.0372(4) Uani 1 1 d . . .
C12 C 0.3117(2) 0.36868(10) 0.8378(3) 0.0464(5) Uani 1 1 d . . .
H12A H 0.2970 0.3836 0.9506 0.070 Uiso 1 1 calc R . .
H12B H 0.3314 0.3230 0.8470 0.070 Uiso 1 1 calc R . .
H12C H 0.2436 0.3750 0.7428 0.070 Uiso 1 1 calc R . .
C13 C 0.5000 0.37526(13) 0.7500 0.0392(6) Uani 1 2 d S . .
H13 H 0.5000 0.3297 0.7500 0.047 Uiso 1 2 calc SR . .
Cu1 Cu 0.5000 0.532101(14) 0.7500 0.03700(14) Uani 1 2 d S . .
N1 N 0.39343(13) 0.59787(8) 0.7963(2) 0.0330(3) Uani 1 1 d . . .
N2 N 0.5000 1.02609(12) 0.7500 0.0570(8) Uani 1 2 d S . .
O1 O 0.40003(15) 0.46703(6) 0.8080(3) 0.0503(4) Uani 1 1 d . . .

loop_
_atom_site_aniso_label
_atom_site_aniso_U_11
_atom_site_aniso_U_22
_atom_site_aniso_U_33
_atom_site_aniso_U_23
_atom_site_aniso_U_13
_atom_site_aniso_U_12
C1 0.0499(17) 0.0289(15) 0.0545(17) 0.000 0.0211(14) 0.000
C2 0.0359(12) 0.0222(12) 0.0519(15) 0.000 0.0180(11) 0.000
C3 0.0526(12) 0.0291(10) 0.0417(10) -0.0059(8) 0.0133(9) -0.0015(8)
C4 0.0551(11) 0.0270(9) 0.0365(10) 0.0009(7) 0.0116(8) 0.0013(8)
C5 0.0372(12) 0.0231(11) 0.0390(13) 0.000 0.0129(10) 0.000
C6 0.0410(13) 0.0212(11) 0.0309(12) 0.000 0.0087(10) 0.000
C7 0.0385(9) 0.0247(9) 0.0340(9) 0.0011(7) 0.0108(7) 0.0023(7)
C8 0.0417(10) 0.0291(9) 0.0435(10) 0.0014(8) 0.0138(8) 0.0075(8)
C9 0.0385(10) 0.0397(11) 0.0527(12) 0.0034(9) 0.0183(9) 0.0052(8)
C10 0.0390(10) 0.0313(10) 0.0473(10) 0.0023(8) 0.0150(8) -0.0015(8)
C11 0.0439(10) 0.0274(9) 0.0371(9) 0.0018(7) 0.0026(8) -0.0048(7)
C12 0.0537(12) 0.0331(10) 0.0518(12) 0.0025(9) 0.0103(10) -0.0110(9)
C13 0.0518(16) 0.0230(12) 0.0402(14) 0.000 0.0052(12) 0.000
Cu1 0.0381(2) 0.02020(19) 0.0566(2) 0.000 0.01903(15) 0.000
N1 0.0375(8) 0.0236(7) 0.0405(8) 0.0017(6) 0.0140(6) -0.0008(6)
N2 0.082(2) 0.0267(13) 0.0688(19) 0.000 0.0312(17) 0.000
O1 0.0497(9) 0.0244(7) 0.0843(12) -0.0001(6) 0.0307(9) -0.0020(6)

loop_
_atom_type_symbol
_atom_type_description
_atom_type_scat_dispersion_real
_atom_type_scat_dispersion_imag
_atom_type_scat_source
C C 0.0033 0.0016 'International Tables Vol C Tables 4.2.6.8 and 6.1.1.4'
H H 0.0000 0.0000 'International Tables Vol C Tables 4.2.6.8 and 6.1.1.4'
N N 0.0061 0.0033 'International Tables Vol C Tables 4.2.6.8 and 6.1.1.4'
O O 0.0106 0.0060 'International Tables Vol C Tables 4.2.6.8 and 6.1.1.4'
Cu Cu 0.3201 1.2651 'International Tables Vol C Tables 4.2.6.8 and 6.1.1.4'

loop_
_geom_angle_atom_site_label_1
_geom_angle_atom_site_label_2
_geom_angle_atom_site_label_3
_geom_angle
_geom_angle_site_symmetry_1
_geom_angle_site_symmetry_3
_geom_angle_publ_flag
N2 C1 C2 180.000(1) . . ?
C3 C2 C3 120.7(3) . 2_656 ?
C3 C2 C1 119.65(13) . . ?
C3 C2 C1 119.65(13) 2_656 . ?
C4 C3 C2 119.17(19) . . ?
C3 C4 C5 121.03(19) . . ?
C4 C5 C4 118.9(2) . 2_656 ?
C4 C5 C6 120.55(12) . . ?
C4 C5 C6 120.55(12) 2_656 . ?
C7 C6 C7 126.2(2) . 2_656 ?
C7 C6 C5 116.88(12) . . ?
C7 C6 C5 116.88(12) 2_656 . ?
C6 C7 N1 123.56(18) . . ?
C6 C7 C8 127.79(19) . . ?
N1 C7 C8 108.61(16) . . ?
C9 C8 C7 107.15(17) . . ?
C8 C9 C10 106.43(18) . . ?
N1 C10 C9 111.74(18) . . ?
O1 C11 C13 124.3(2) . . ?
O1 C11 C12 114.8(2) . . ?
C13 C11 C12 120.89(19) . . ?
C11 C13 C11 124.6(3) 2_656 . ?
O1 Cu1 O1 90.99(9) . 2_656 ?
O1 Cu1 N1 177.01(7) . 2_656 ?
O1 Cu1 N1 88.73(7) 2_656 2_656 ?
O1 Cu1 N1 88.73(7) . . ?
O1 Cu1 N1 177.01(7) 2_656 . ?
N1 Cu1 N1 91.70(9) 2_656 . ?
C10 N1 C7 106.07(16) . . ?
C10 N1 Cu1 126.45(14) . . ?
C7 N1 Cu1 127.47(13) . . ?
C11 O1 Cu1 127.76(16) . . ?

loop_
_geom_bond_atom_site_label_1
_geom_bond_atom_site_label_2
_geom_bond_distance
_geom_bond_site_symmetry_2
_geom_bond_publ_flag
C1 N2 1.131(4) . ?
C1 C2 1.440(4) . ?
C2 C3 1.379(2) . ?
C2 C3 1.379(2) 2_656 ?
C3 C4 1.378(3) . ?
C4 C5 1.379(2) . ?
C5 C4 1.379(2) 2_656 ?
C5 C6 1.495(3) . ?
C6 C7 1.386(2) . ?
C6 C7 1.386(2) 2_656 ?
C7 N1 1.394(2) . ?
C7 C8 1.415(3) . ?
C8 C9 1.364(3) . ?
C9 C10 1.401(3) . ?
C10 N1 1.331(3) . ?
C11 O1 1.263(2) . ?
C11 C13 1.377(3) . ?
C11 C12 1.490(3) . ?
C13 C11 1.377(3) 2_656 ?
Cu1 O1 1.9160(16) . ?
Cu1 O1 1.9160(16) 2_656 ?
Cu1 N1 1.9486(16) 2_656 ?
Cu1 N1 1.9486(16) . ?
